data_1516795
loop_
_publ_author_name
'Cao, Dennis'
'Hong, Michael'
'Blackburn, Anthea K.'
'Liu, Zhichang'
'Holcroft, James M.'
'Stoddart, J. Fraser'

_publ_section_title
;
 Two-point halogen bonding between 3,6-dihalopyromellitic diimides
;
_journal_issue 11
_journal_name_full 'Chem. Sci.'
_journal_page_first 4242
_journal_paper_doi 10.1039/C4SC00999A
_journal_volume 5
_journal_year 2014
_chemical_formula_moiety 'C10 H2 I2 N2 O4, C5 H9 N O, H2 O'
_chemical_formula_sum 'C15 H13 I2 N3 O6'
_chemical_formula_weight 585.08
_chemical_name_systematic
;
 ?
;
_space_group_crystal_system triclinic
_space_group_IT_number 2
_space_group_name_Hall '-P 1'
_space_group_name_H-M_alt 'P -1'
_symmetry_space_group_name_Hall '-P 1'
_symmetry_space_group_name_H-M 'P -1'
_atom_sites_solution_hydrogens mixed
_atom_sites_solution_primary dual
_audit_creation_date 2014-01-02
_audit_creation_method
;
Olex2 1.2
(compiled 2013.12.10 svn.r2853 for OlexSys, GUI svn.r4736)
;
_cell_angle_alpha 93.245(3)
_cell_angle_beta 102.205(3)
_cell_angle_gamma 99.769(3)
_cell_formula_units_Z 2
_cell_length_a 7.2221(5)
_cell_length_b 9.4868(7)
_cell_length_c 13.2822(9)
_cell_measurement_reflns_used 4019
_cell_measurement_temperature 100(2)
_cell_measurement_theta_max 67.970
_cell_measurement_theta_min 3.421
_cell_volume 872.51(11)
_computing_molecular_graphics 'Olex2 (Dolomanov et al., 2009)'
_computing_publication_material 'Olex2 (Dolomanov et al., 2009)'
_computing_structure_refinement 'ShelXL (Sheldrick, 2008)'
_computing_structure_solution 'ShelXD (Sheldrick, 2008)'
_diffrn_ambient_temperature 100.0
_diffrn_measured_fraction_theta_full 0.990
_diffrn_measured_fraction_theta_max 0.984
_diffrn_measurement_device_type 'Bruker APEX-II CCD'
_diffrn_measurement_method '\f and \w scans'
_diffrn_radiation_monochromator graphite
_diffrn_radiation_type CuK\a
_diffrn_radiation_wavelength 1.54178
_diffrn_reflns_av_unetI/netI 0.0340
_diffrn_reflns_Laue_measured_fraction_full 0.990
_diffrn_reflns_Laue_measured_fraction_max 0.984
_diffrn_reflns_limit_h_max 8
_diffrn_reflns_limit_h_min -8
_diffrn_reflns_limit_k_max 11
_diffrn_reflns_limit_k_min -11
_diffrn_reflns_limit_l_max 15
_diffrn_reflns_limit_l_min 0
_diffrn_reflns_number 14244
_diffrn_reflns_point_group_measured_fraction_full 0.990
_diffrn_reflns_point_group_measured_fraction_max 0.984
_diffrn_reflns_theta_full 67.679
_diffrn_reflns_theta_max 68.010
_diffrn_reflns_theta_min 3.420
_diffrn_standards_number 0
_exptl_absorpt_coefficient_mu 28.676
_exptl_absorpt_correction_T_max 1
_exptl_absorpt_correction_type multi-scan
_exptl_absorpt_process_details
;
 TWINABS-2012/1 (Bruker,2012) was used for absorption correction.
 
For component 1:
 wR2(int) was 0.0905 before and 0.0436 after correction.
 The Ratio of minimum to maximum transmission not present.
 The \l/2 correction factor is Not present
 
For component 2:
 wR2(int) was 0.1174 before and 0.0503 after correction.
 The Ratio of minimum to maximum transmission is 0.56.
 The \l/2 correction factor is Not present

Final HKLF 4 output contains 14075 reflections, Rint = 0.0463
 (10782 with I > 3sig(I), Rint = 0.0448)
;
_exptl_crystal_colour yellow
_exptl_crystal_colour_primary yellow
_exptl_crystal_density_diffrn 2.227
_exptl_crystal_description needle
_exptl_crystal_F_000 556
_exptl_crystal_size_max 0.108
_exptl_crystal_size_mid 0.049
_exptl_crystal_size_min 0.022
_exptl_transmission_factor_max 0.753015
_exptl_transmission_factor_min 0.418991
_refine_diff_density_max 1.742
_refine_diff_density_min -1.095
_refine_diff_density_rms 0.204
_refine_ls_extinction_method none
_refine_ls_goodness_of_fit_ref 1.097
_refine_ls_hydrogen_treatment mixed
_refine_ls_matrix_type full
_refine_ls_number_parameters 252
_refine_ls_number_reflns 3131
_refine_ls_number_restraints 0
_refine_ls_restrained_S_all 1.097
_refine_ls_R_factor_all 0.0436
_refine_ls_R_factor_gt 0.0383
_refine_ls_shift/su_max 0.001
_refine_ls_shift/su_mean 0.000
_refine_ls_structure_factor_coef Fsqd
_refine_ls_weighting_details 'w=1/[\s^2^(Fo^2^)+(0.0556P)^2^+7.2499P] where P=(Fo^2^+2Fc^2^)/3'
_refine_ls_weighting_scheme calc
_refine_ls_wR_factor_gt 0.1057
_refine_ls_wR_factor_ref 0.1098
_reflns_Friedel_coverage 0.000
_reflns_number_gt 2863
_reflns_number_total 3131
_reflns_threshold_expression 'I > 2\s(I)'
_cod_data_source_file c4sc00999a1.cif
_cod_data_source_block p-1
_cod_depositor_comments 'Adding full bibliography for 1516792--1516797.cif.'
_cod_database_code 1516795
_shelxl_version_number 2013-4
_shelx_space_group_comment
;
The symmetry employed for this shelxl refinement is uniquely defined
by the following loop, which should always be used as a source of
symmetry information in preference to the above space-group names.
They are only intended as comments.
;
_shelx_estimated_absorpt_t_max 0.571
_shelx_estimated_absorpt_t_min 0.148
_olex2_refinement_description
;
1. Fixed Uiso
 At 1.2 times of:
  All C(H,H) groups
 At 1.5 times of:
  All C(H,H,H) groups
2.a Secondary CH2 refined with riding coordinates:
 C3S(H3SA,H3SB), C4S(H4SA,H4SB), C1S(H1SA,H1SB)
2.b Idealised Me refined as rotating group:
 C5S(H5SA,H5SB,H5SC)
;

loop_
_space_group_symop_operation_xyz
'x, y, z'
'-x, -y, -z'

loop_
_atom_site_label
_atom_site_type_symbol
_atom_site_fract_x
_atom_site_fract_y
_atom_site_fract_z
_atom_site_U_iso_or_equiv
_atom_site_adp_type
_atom_site_occupancy
_atom_site_site_symmetry_order
_atom_site_calc_flag
_atom_site_refinement_flags_posn
I1 I 0.80674(6) 0.49956(4) 0.65167(3) 0.01455(15) Uani 1 1 d .
I2 I 0.73072(5) 1.16297(4) 0.44514(3) 0.01347(15) Uani 1 1 d .
O1 O 0.9055(7) 0.7716(5) 0.8327(3) 0.0205(10) Uani 1 1 d .
O2 O 0.8479(8) 1.1977(5) 0.6991(4) 0.0267(11) Uani 1 1 d .
O3 O 0.7114(7) 0.4665(5) 0.3996(4) 0.0188(10) Uani 1 1 d .
O4 O 0.7064(7) 0.8993(5) 0.2656(4) 0.0208(10) Uani 1 1 d .
N1 N 0.8847(8) 1.0006(6) 0.7900(4) 0.0154(11) Uani 1 1 d .
N2 N 0.7030(8) 0.6662(6) 0.3088(4) 0.0153(11) Uani 1 1 d .
C1 C 0.8714(9) 0.8560(7) 0.7685(5) 0.0174(14) Uani 1 1 d .
C2 C 0.8433(10) 1.0698(7) 0.7011(5) 0.0173(14) Uani 1 1 d .
C3 C 0.8114(8) 0.8240(7) 0.6535(5) 0.0106(12) Uani 1 1 d .
C4 C 0.7980(9) 0.9564(7) 0.6119(5) 0.0139(13) Uani 1 1 d .
C5 C 0.7799(9) 0.6954(7) 0.5913(5) 0.0132(13) Uani 1 1 d .
C6 C 0.7561(9) 0.9655(7) 0.5058(5) 0.0127(12) Uani 1 1 d .
C7 C 0.7417(9) 0.7071(7) 0.4856(5) 0.0132(13) Uani 1 1 d .
C8 C 0.7336(9) 0.8378(7) 0.4438(5) 0.0134(12) Uani 1 1 d .
C9 C 0.7189(10) 0.5935(7) 0.3970(5) 0.0154(13) Uani 1 1 d .
C10 C 0.7138(9) 0.8114(7) 0.3293(5) 0.0185(14) Uani 1 1 d .
O1S O 0.2682(7) 0.4431(5) 0.8869(4) 0.0228(10) Uani 1 1 d .
C2S C 0.3106(10) 0.5763(8) 0.9101(5) 0.0219(14) Uani 1 1 d .
C3S C 0.3841(12) 0.6858(8) 0.8402(6) 0.0293(17) Uani 1 1 d .
H3SA H 0.5057 0.6666 0.8240 0.035 Uiso 1 1 calc R
H3SB H 0.2873 0.6822 0.7746 0.035 Uiso 1 1 calc R
C4S C 0.4170(12) 0.8299(8) 0.9018(6) 0.0280(16) Uani 1 1 d .
H4SA H 0.3311 0.8913 0.8660 0.034 Uiso 1 1 calc R
H4SB H 0.5524 0.8795 0.9108 0.034 Uiso 1 1 calc R
C5S C 0.2472(11) 0.5761(8) 1.0830(6) 0.0261(16) Uani 1 1 d .
H5SA H 0.3588 0.5910 1.1417 0.039 Uiso 1 1 calc GR
H5SB H 0.2029 0.4729 1.0628 0.039 Uiso 1 1 calc GR
H5SC H 0.1430 0.6172 1.1030 0.039 Uiso 1 1 calc GR
N1S N 0.3012(8) 0.6456(6) 0.9971(4) 0.0214(12) Uani 1 1 d .
C1S C 0.3719(11) 0.7998(8) 1.0072(6) 0.0253(15) Uani 1 1 d .
H1SA H 0.4893 0.8274 1.0634 0.030 Uiso 1 1 calc R
H1SB H 0.2725 0.8532 1.0217 0.030 Uiso 1 1 calc R
O2S O 0.8928(8) 0.8196(6) 0.0436(4) 0.0267(12) Uani 1 1 d .
H2 H 0.707(12) 0.629(9) 0.235(7) 0.03(2) Uiso 1 1 d .
H2SA H 0.840(15) 0.741(12) 0.061(8) 0.05(3) Uiso 1 1 d .
H1 H 0.916(15) 1.047(11) 0.856(8) 0.05(3) Uiso 1 1 d .
H2SB H 0.902(16) 0.800(12) -0.016(10) 0.06(3) Uiso 1 1 d .

loop_
_atom_site_aniso_label
_atom_site_aniso_U_11
_atom_site_aniso_U_22
_atom_site_aniso_U_33
_atom_site_aniso_U_23
_atom_site_aniso_U_13
_atom_site_aniso_U_12
I1 0.0206(2) 0.0113(2) 0.0130(2) 0.00262(15) 0.00577(16) 0.00354(16)
I2 0.0151(2) 0.0115(2) 0.0147(2) 0.00310(16) 0.00488(16) 0.00248(16)
O1 0.032(3) 0.018(2) 0.010(2) -0.0003(18) 0.004(2) 0.002(2)
O2 0.044(3) 0.015(3) 0.021(3) 0.0004(19) 0.006(2) 0.005(2)
O3 0.024(2) 0.016(2) 0.017(2) -0.0012(18) 0.006(2) 0.0040(19)
O4 0.033(3) 0.014(2) 0.015(2) 0.0006(18) 0.008(2) -0.001(2)
N1 0.026(3) 0.015(3) 0.007(3) -0.002(2) 0.006(2) 0.006(2)
N2 0.024(3) 0.013(3) 0.008(3) 0.001(2) 0.004(2) 0.002(2)
C1 0.019(3) 0.017(3) 0.017(3) 0.000(3) 0.008(3) -0.002(3)
C2 0.024(3) 0.014(3) 0.015(3) 0.000(3) 0.007(3) 0.005(3)
C3 0.009(3) 0.012(3) 0.012(3) 0.001(2) 0.004(2) 0.002(2)
C4 0.017(3) 0.016(3) 0.010(3) -0.002(2) 0.006(2) 0.004(2)
C5 0.015(3) 0.013(3) 0.013(3) 0.003(2) 0.005(3) 0.003(2)
C6 0.011(3) 0.008(3) 0.017(3) 0.005(2) 0.003(2) -0.002(2)
C7 0.013(3) 0.016(3) 0.011(3) -0.001(2) 0.006(2) 0.002(2)
C8 0.010(3) 0.013(3) 0.016(3) 0.001(2) 0.003(2) 0.000(2)
C9 0.018(3) 0.014(3) 0.014(3) 0.002(3) 0.003(3) 0.003(3)
C10 0.015(3) 0.017(3) 0.025(4) 0.003(3) 0.007(3) 0.002(3)
O1S 0.033(3) 0.016(2) 0.020(2) -0.0008(19) 0.011(2) 0.001(2)
C2S 0.019(3) 0.028(4) 0.019(3) -0.001(3) 0.004(3) 0.006(3)
C3S 0.039(4) 0.029(4) 0.020(4) 0.000(3) 0.015(3) -0.002(3)
C4S 0.030(4) 0.024(4) 0.028(4) 0.005(3) 0.004(3) 0.003(3)
C5S 0.033(4) 0.027(4) 0.020(3) 0.003(3) 0.008(3) 0.006(3)
N1S 0.025(3) 0.025(3) 0.014(3) -0.002(2) 0.004(2) 0.004(2)
C1S 0.030(4) 0.019(3) 0.027(4) -0.004(3) 0.011(3) 0.000(3)
O2S 0.042(3) 0.023(3) 0.014(2) -0.002(2) 0.010(2) -0.002(2)

loop_
_atom_type_symbol
_atom_type_description
_atom_type_scat_dispersion_real
_atom_type_scat_dispersion_imag
_atom_type_scat_source
C C 0.0181 0.0091 'International Tables Vol C Tables 4.2.6.8 and 6.1.1.4'
H H 0.0000 0.0000 'International Tables Vol C Tables 4.2.6.8 and 6.1.1.4'
I I -0.3257 6.8362 'International Tables Vol C Tables 4.2.6.8 and 6.1.1.4'
N N 0.0311 0.0180 'International Tables Vol C Tables 4.2.6.8 and 6.1.1.4'
O O 0.0492 0.0322 'International Tables Vol C Tables 4.2.6.8 and 6.1.1.4'

loop_
_geom_angle_atom_site_label_1
_geom_angle_atom_site_label_2
_geom_angle_atom_site_label_3
_geom_angle
C1 N1 C2 112.2(5)
C1 N1 H1 125(7)
C2 N1 H1 123(7)
C9 N2 H2 128(5)
C10 N2 C9 113.1(5)
C10 N2 H2 118(5)
O1 C1 N1 125.2(6)
O1 C1 C3 127.5(6)
N1 C1 C3 107.3(5)
O2 C2 N1 125.1(6)
O2 C2 C4 128.4(6)
N1 C2 C4 106.4(5)
C4 C3 C1 106.8(5)
C5 C3 C1 130.8(6)
C5 C3 C4 122.3(6)
C3 C4 C2 107.2(5)
C6 C4 C2 131.3(6)
C6 C4 C3 121.4(6)
C3 C5 I1 122.7(5)
C7 C5 I1 121.8(5)
C7 C5 C3 115.4(6)
C4 C6 I2 120.9(5)
C4 C6 C8 116.1(6)
C8 C6 I2 123.0(5)
C5 C7 C8 122.7(6)
C5 C7 C9 129.5(6)
C8 C7 C9 107.6(6)
C6 C8 C7 121.9(6)
C6 C8 C10 130.3(6)
C7 C8 C10 107.6(6)
O3 C9 N2 126.0(6)
O3 C9 C7 128.7(6)
N2 C9 C7 105.4(6)
O4 C10 N2 126.0(6)
O4 C10 C8 127.8(6)
N2 C10 C8 106.3(5)
O1S C2S C3S 124.8(6)
O1S C2S N1S 126.5(7)
N1S C2S C3S 108.7(6)
C2S C3S H3SA 110.7
C2S C3S H3SB 110.7
H3SA C3S H3SB 108.8
C4S C3S C2S 105.0(6)
C4S C3S H3SA 110.7
C4S C3S H3SB 110.7
C3S C4S H4SA 110.4
C3S C4S H4SB 110.4
C3S C4S C1S 106.5(6)
H4SA C4S H4SB 108.6
C1S C4S H4SA 110.4
C1S C4S H4SB 110.4
H5SA C5S H5SB 109.5
H5SA C5S H5SC 109.5
H5SB C5S H5SC 109.5
N1S C5S H5SA 109.5
N1S C5S H5SB 109.5
N1S C5S H5SC 109.5
C2S N1S C5S 124.0(6)
C2S N1S C1S 115.3(6)
C5S N1S C1S 120.3(6)
C4S C1S H1SA 110.9
C4S C1S H1SB 110.9
N1S C1S C4S 104.2(6)
N1S C1S H1SA 110.9
N1S C1S H1SB 110.9
H1SA C1S H1SB 108.9
H2SA O2S H2SB 104(10)

loop_
_geom_bond_atom_site_label_1
_geom_bond_atom_site_label_2
_geom_bond_distance
I1 C5 2.087(6)
I2 C6 2.102(6)
O1 C1 1.218(8)
O2 C2 1.210(8)
O3 C9 1.199(8)
O4 C10 1.221(8)
N1 C1 1.368(9)
N1 C2 1.387(9)
N1 H1 0.92(11)
N2 C9 1.387(9)
N2 C10 1.374(9)
N2 H2 1.03(9)
C1 C3 1.495(9)
C2 C4 1.497(9)
C3 C4 1.411(9)
C3 C5 1.391(9)
C4 C6 1.389(9)
C5 C7 1.387(9)
C6 C8 1.390(9)
C7 C8 1.392(9)
C7 C9 1.513(9)
C8 C10 1.500(9)
O1S C2S 1.253(9)
C2S C3S 1.534(10)
C2S N1S 1.317(9)
C3S H3SA 0.9900
C3S H3SB 0.9900
C3S C4S 1.508(10)
C4S H4SA 0.9900
C4S H4SB 0.9900
C4S C1S 1.533(10)
C5S H5SA 0.9800
C5S H5SB 0.9800
C5S H5SC 0.9800
C5S N1S 1.440(9)
N1S C1S 1.455(9)
C1S H1SA 0.9900
C1S H1SB 0.9900
O2S H2SA 0.85(11)
O2S H2SB 0.82(12)

loop_
_geom_hbond_atom_site_label_D
_geom_hbond_atom_site_label_H
_geom_hbond_atom_site_label_A
_geom_hbond_distance_DH
_geom_hbond_distance_HA
_geom_hbond_distance_DA
_geom_hbond_angle_DHA
_geom_hbond_site_symmetry_A
N2 H2 O1S 1.03(9) 1.77(9) 2.806(7) 175(7) 2_666
O2S H2SA O1S 0.85(11) 2.01(11) 2.854(7) 175(10) 2_666
N1 H1 O2S 0.92(11) 1.93(11) 2.741(8) 146(9) 2_776
O2S H2SB O1 0.82(12) 2.02(13) 2.836(7) 173(11) 1_554

loop_
_geom_torsion_atom_site_label_1
_geom_torsion_atom_site_label_2
_geom_torsion_atom_site_label_3
_geom_torsion_atom_site_label_4
_geom_torsion
I1 C5 C7 C8 -176.4(5)
I1 C5 C7 C9 -2.0(10)
I2 C6 C8 C7 -176.8(5)
I2 C6 C8 C10 8.6(9)
O1 C1 C3 C4 -177.2(7)
O1 C1 C3 C5 -0.1(11)
O2 C2 C4 C3 179.9(7)
O2 C2 C4 C6 2.2(13)
N1 C1 C3 C4 1.9(7)
N1 C1 C3 C5 179.0(6)
N1 C2 C4 C3 1.2(7)
N1 C2 C4 C6 -176.5(7)
C1 N1 C2 O2 -178.8(7)
C1 N1 C2 C4 0.0(8)
C1 C3 C4 C2 -1.8(7)
C1 C3 C4 C6 176.1(6)
C1 C3 C5 I1 1.5(9)
C1 C3 C5 C7 -174.4(6)
C2 N1 C1 O1 178.0(6)
C2 N1 C1 C3 -1.1(7)
C2 C4 C6 I2 -3.9(10)
C2 C4 C6 C8 175.7(7)
C3 C4 C6 I2 178.7(4)
C3 C4 C6 C8 -1.7(9)
C3 C5 C7 C8 -0.6(9)
C3 C5 C7 C9 173.8(6)
C4 C3 C5 I1 178.2(5)
C4 C3 C5 C7 2.4(9)
C4 C6 C8 C7 3.5(9)
C4 C6 C8 C10 -171.1(6)
C5 C3 C4 C2 -179.3(6)
C5 C3 C4 C6 -1.3(10)
C5 C7 C8 C6 -2.5(10)
C5 C7 C8 C10 173.2(6)
C5 C7 C9 O3 7.7(13)
C5 C7 C9 N2 -173.8(6)
C6 C8 C10 O4 -3.0(11)
C6 C8 C10 N2 177.7(6)
C7 C8 C10 O4 -178.2(7)
C7 C8 C10 N2 2.5(7)
C8 C7 C9 O3 -177.2(6)
C8 C7 C9 N2 1.2(7)
C9 N2 C10 O4 178.9(6)
C9 N2 C10 C8 -1.8(7)
C9 C7 C8 C6 -178.0(6)
C9 C7 C8 C10 -2.3(7)
C10 N2 C9 O3 178.9(7)
C10 N2 C9 C7 0.4(8)
O1S C2S C3S C4S -179.2(7)
O1S C2S N1S C5S 2.9(12)
O1S C2S N1S C1S 175.8(7)
C2S C3S C4S C1S 2.8(8)
C2S N1S C1S C4S 5.5(9)
C3S C2S N1S C5S -176.8(7)
C3S C2S N1S C1S -3.8(9)
C3S C4S C1S N1S -4.7(8)
C5S N1S C1S C4S 178.7(6)
N1S C2S C3S C4S 0.4(8)
